data_7056518
loop_
_publ_author_name
'Dolai, Malay'
'Mondal, Abhishake'
'Liu, Jun-Liang'
'Mahammad, Ali'

_publ_section_title
;
 Three novel mononuclear Mn(III) based magnetic materials with square
 pyramidal versus octahedral geometries
;
_journal_name_full 'New J. Chem.'
_journal_paper_doi 10.1039/C7NJ02919E
_journal_year 2017
_chemical_formula_moiety 'C18 H18 Cl Mn N2 O4'
_chemical_formula_sum 'C18 H18 Cl Mn N2 O4'
_chemical_formula_weight 416.73
_space_group_crystal_system orthorhombic
_space_group_IT_number 61
_space_group_name_Hall '-P 2ac 2ab'
_space_group_name_H-M_alt 'P b c a'
_symmetry_space_group_name_Hall '-P 2ac 2ab'
_symmetry_space_group_name_H-M 'P b c a'
_atom_sites_solution_hydrogens geom
_audit_creation_method SHELXL-2014/7
_audit_update_record
;
2017-08-05 deposited with the CCDC.
2017-08-15 downloaded from the CCDC.
;
_cell_angle_alpha 90
_cell_angle_beta 90
_cell_angle_gamma 90
_cell_formula_units_Z 8
_cell_length_a 17.786(8)
_cell_length_b 10.318(5)
_cell_length_c 19.201(9)
_cell_measurement_reflns_used 211
_cell_measurement_temperature 296(2)
_cell_measurement_theta_max 25.60
_cell_measurement_theta_min 2.12
_cell_volume 3524(3)
_computing_cell_refinement 'BRUKER SMART APEX II CCD'
_computing_data_collection 'BRUKER SMART APEX II CCD'
_computing_data_reduction 'BRUKER SAINT'
_computing_molecular_graphics 'Mercury 3.2'
_computing_publication_material 'WINGX V1.80.01'
_computing_structure_refinement 'SHELXL-2014/7 (Sheldrick, 2014)'
_computing_structure_solution 'SHELXL-2014/7 (Sheldrick, 2014)'
_diffrn_ambient_temperature 296(2)
_diffrn_measured_fraction_theta_full 0.998
_diffrn_measured_fraction_theta_max 0.980
_diffrn_measurement_device_type 'BRUKER SMART APEX-II CCD'
_diffrn_radiation_monochromator graphite
_diffrn_radiation_source 'fine-focus sealed tube'
_diffrn_radiation_type MoK\a
_diffrn_radiation_wavelength 0.71073
_diffrn_reflns_av_R_equivalents 0.0811
_diffrn_reflns_av_unetI/netI 0.0590
_diffrn_reflns_Laue_measured_fraction_full 0.998
_diffrn_reflns_Laue_measured_fraction_max 0.980
_diffrn_reflns_limit_h_max 21
_diffrn_reflns_limit_h_min -21
_diffrn_reflns_limit_k_max 12
_diffrn_reflns_limit_k_min -12
_diffrn_reflns_limit_l_max 23
_diffrn_reflns_limit_l_min -23
_diffrn_reflns_number 21132
_diffrn_reflns_point_group_measured_fraction_full 0.998
_diffrn_reflns_point_group_measured_fraction_max 0.980
_diffrn_reflns_theta_full 25.242
_diffrn_reflns_theta_max 25.598
_diffrn_reflns_theta_min 2.121
_exptl_absorpt_coefficient_mu 0.927
_exptl_absorpt_correction_T_max 0.793
_exptl_absorpt_correction_T_min 0.723
_exptl_absorpt_correction_type empirical
_exptl_absorpt_process_details SADABS
_exptl_crystal_colour Dark-Green
_exptl_crystal_density_diffrn 1.571
_exptl_crystal_description Rod-Shape
_exptl_crystal_F_000 1712.0
_exptl_crystal_size_max 0.43
_exptl_crystal_size_mid 0.30
_exptl_crystal_size_min 0.25
_refine_diff_density_max 0.412
_refine_diff_density_min -0.437
_refine_diff_density_rms 0.073
_refine_ls_extinction_method none
_refine_ls_goodness_of_fit_ref 1.066
_refine_ls_hydrogen_treatment constr
_refine_ls_matrix_type full
_refine_ls_number_parameters 237
_refine_ls_number_reflns 3324
_refine_ls_number_restraints 0
_refine_ls_restrained_S_all 1.066
_refine_ls_R_factor_all 0.0984
_refine_ls_R_factor_gt 0.0531
_refine_ls_shift/su_max 0.000
_refine_ls_shift/su_mean 0.000
_refine_ls_structure_factor_coef Fsqd
_refine_ls_weighting_details 'w=1/[\s^2^(Fo^2^)+(0.0357P)^2^+7.6591P] where P=(Fo^2^+2Fc^2^)/3'
_refine_ls_weighting_scheme calc
_refine_ls_wR_factor_gt 0.1091
_refine_ls_wR_factor_ref 0.1328
_reflns_Friedel_coverage 0.000
_reflns_number_gt 2116
_reflns_number_total 3324
_reflns_threshold_expression 'I > 2\s(I)'
_cod_data_source_file c7nj02919e2.cif
_cod_data_source_block MKD-723
_cod_depositor_comments
;
The following automatic conversions were performed:

'_exptl_absorpt_correction_type' value 'Empirical' changed to
'empirical' according to
/home/data/users/saulius/crontab/automatic-downloads/rss-feeds/RSC/lib/dictionaries/cif_core.dic
dictionary named 'cif_core.dic' version 2.4.2 from 2011-04-26.

Automatic conversion script
Id: cif_fix_values 4973 2017-02-22 13:04:09Z antanas 
;
_cod_database_code 7056518
_shelx_shelxl_version_number 2014/7
_shelx_space_group_comment
;
The symmetry employed for this shelxl refinement is uniquely defined
by the following loop, which should always be used as a source of
symmetry information in preference to the above space-group names.
They are only intended as comments.
;

loop_
_space_group_symop_operation_xyz
'x, y, z'
'x+1/2, -y+1/2, -z'
'-x, y+1/2, -z+1/2'
'-x+1/2, -y, z+1/2'
'-x, -y, -z'
'-x-1/2, y-1/2, z'
'x, -y-1/2, z-1/2'
'x-1/2, y, -z-1/2'

loop_
_atom_site_label
_atom_site_type_symbol
_atom_site_fract_x
_atom_site_fract_y
_atom_site_fract_z
_atom_site_U_iso_or_equiv
_atom_site_adp_type
_atom_site_occupancy
_atom_site_site_symmetry_order
_atom_site_calc_flag
_atom_site_refinement_flags_posn
_atom_site_refinement_flags_adp
Mn1 Mn 0.86820(4) 0.26241(6) 0.66229(3) 0.0370(2) Uani 1 1 d . .
Cl1 Cl 0.86735(7) 0.15407(11) 0.77196(6) 0.0499(3) Uani 1 1 d . .
O1 O 1.18344(18) -0.0019(4) 0.57698(18) 0.0606(10) Uani 1 1 d . .
O2 O 0.94383(16) 0.1718(3) 0.61672(16) 0.0471(8) Uani 1 1 d . .
O3 O 0.57279(17) 0.0736(4) 0.49257(18) 0.0566(9) Uani 1 1 d . .
O4 O 0.79613(16) 0.1738(3) 0.61082(16) 0.0421(8) Uani 1 1 d . .
N1 N 0.7942(2) 0.3916(3) 0.68854(18) 0.0392(9) Uani 1 1 d . .
N2 N 0.9379(2) 0.4002(3) 0.68825(19) 0.0413(9) Uani 1 1 d . .
C19 C 0.6046(3) -0.0413(6) 0.4657(3) 0.0644(16) Uani 1 1 d . .
H19A H 0.6505 -0.0209 0.4417 0.097 Uiso 1 1 calc R U
H19B H 0.5700 -0.0811 0.4339 0.097 Uiso 1 1 calc R U
H19C H 0.6152 -0.0999 0.5033 0.097 Uiso 1 1 calc R U
C1 C 0.8253(3) 0.4846(5) 0.7382(3) 0.0536(13) Uani 1 1 d . .
H1A H 0.8272 0.4467 0.7844 0.064 Uiso 1 1 calc R U
H1B H 0.7940 0.5615 0.7400 0.064 Uiso 1 1 calc R U
C2 C 0.9021(3) 0.5189(4) 0.7145(3) 0.0531(13) Uani 1 1 d . .
H2A H 0.8996 0.5835 0.6778 0.064 Uiso 1 1 calc R U
H2B H 0.9310 0.5543 0.7529 0.064 Uiso 1 1 calc R U
C3 C 1.0093(3) 0.3927(5) 0.6848(2) 0.0469(12) Uani 1 1 d . .
H3 H 1.0365 0.4630 0.7017 0.056 Uiso 1 1 calc R U
C4 C 1.0508(2) 0.2883(4) 0.6578(2) 0.0419(11) Uani 1 1 d . .
C5 C 1.0168(2) 0.1824(5) 0.6242(2) 0.0405(11) Uani 1 1 d . .
C6 C 1.0604(2) 0.0844(5) 0.5968(2) 0.0439(12) Uani 1 1 d . .
H6 H 1.0377 0.0138 0.5753 0.053 Uiso 1 1 calc R U
C7 C 1.1371(3) 0.0910(5) 0.6013(2) 0.0481(12) Uani 1 1 d . .
C8 C 1.1509(3) -0.1184(6) 0.5526(3) 0.0651(16) Uani 1 1 d . .
H8A H 1.1184 -0.1534 0.5878 0.098 Uiso 1 1 calc R U
H8B H 1.1899 -0.1797 0.5422 0.098 Uiso 1 1 calc R U
H8C H 1.1224 -0.1012 0.5112 0.098 Uiso 1 1 calc R U
C9 C 1.1719(3) 0.1968(5) 0.6329(3) 0.0542(14) Uani 1 1 d . .
H9 H 1.2240 0.2019 0.6351 0.065 Uiso 1 1 calc R U
C10 C 1.1293(3) 0.2908(5) 0.6600(3) 0.0527(13) Uani 1 1 d . .
H10 H 1.1529 0.3609 0.6812 0.063 Uiso 1 1 calc R U
C11 C 0.7257(3) 0.3988(4) 0.6692(2) 0.0419(11) Uani 1 1 d . .
H11 H 0.6970 0.4667 0.6869 0.050 Uiso 1 1 calc R U
C12 C 0.6900(2) 0.3122(4) 0.6232(2) 0.0394(11) Uani 1 1 d . .
C13 C 0.6152(3) 0.3363(5) 0.6040(3) 0.0509(13) Uani 1 1 d . .
H13 H 0.5907 0.4089 0.6216 0.061 Uiso 1 1 calc R U
C14 C 0.5784(3) 0.2563(5) 0.5607(3) 0.0529(13) Uani 1 1 d . .
H14 H 0.5290 0.2739 0.5481 0.063 Uiso 1 1 calc R U
C15 C 0.6143(2) 0.1477(5) 0.5348(2) 0.0439(12) Uani 1 1 d . .
C16 C 0.6876(2) 0.1219(4) 0.5518(2) 0.0378(10) Uani 1 1 d . .
H16 H 0.7113 0.0494 0.5333 0.045 Uiso 1 1 calc R U
C18 C 0.7260(2) 0.2028(4) 0.5960(2) 0.0368(11) Uani 1 1 d . .

loop_
_atom_site_aniso_label
_atom_site_aniso_U_11
_atom_site_aniso_U_22
_atom_site_aniso_U_33
_atom_site_aniso_U_23
_atom_site_aniso_U_13
_atom_site_aniso_U_12
Mn1 0.0372(4) 0.0323(4) 0.0416(4) -0.0042(3) -0.0054(3) -0.0015(3)
Cl1 0.0531(7) 0.0448(7) 0.0517(7) 0.0094(6) -0.0061(6) 0.0033(6)
O1 0.0354(19) 0.085(3) 0.062(2) -0.005(2) 0.0051(17) 0.0003(19)
O2 0.0288(17) 0.054(2) 0.058(2) -0.0186(17) -0.0019(14) -0.0067(15)
O3 0.0347(19) 0.069(2) 0.066(2) -0.008(2) -0.0103(17) -0.0065(17)
O4 0.0351(18) 0.0387(18) 0.0526(19) -0.0126(15) -0.0083(14) 0.0045(14)
N1 0.047(2) 0.029(2) 0.041(2) -0.0073(17) -0.0047(18) 0.0025(17)
N2 0.046(2) 0.034(2) 0.043(2) -0.0037(17) -0.0078(18) -0.0050(18)
C19 0.056(3) 0.074(4) 0.064(4) -0.014(3) -0.011(3) -0.011(3)
C1 0.065(4) 0.046(3) 0.050(3) -0.013(2) -0.015(3) 0.006(3)
C2 0.069(4) 0.036(3) 0.054(3) -0.007(2) -0.016(3) 0.004(3)
C3 0.055(3) 0.038(3) 0.047(3) 0.004(2) -0.012(2) -0.014(2)
C4 0.037(3) 0.047(3) 0.043(3) 0.004(2) -0.007(2) -0.008(2)
C5 0.037(3) 0.048(3) 0.037(3) 0.002(2) 0.000(2) -0.007(2)
C6 0.037(3) 0.055(3) 0.040(3) -0.001(2) -0.004(2) -0.011(2)
C7 0.035(3) 0.068(4) 0.041(3) 0.010(2) 0.005(2) 0.000(3)
C8 0.047(3) 0.078(4) 0.070(4) -0.015(3) 0.008(3) 0.007(3)
C9 0.034(3) 0.069(4) 0.059(3) 0.011(3) -0.007(2) -0.016(3)
C10 0.048(3) 0.052(3) 0.058(3) 0.007(3) -0.014(3) -0.014(3)
C11 0.047(3) 0.029(3) 0.050(3) 0.001(2) 0.002(2) 0.007(2)
C12 0.035(3) 0.038(3) 0.045(3) -0.002(2) 0.000(2) 0.000(2)
C13 0.044(3) 0.044(3) 0.065(3) 0.005(3) 0.000(2) 0.014(2)
C14 0.034(3) 0.057(3) 0.067(3) 0.005(3) -0.008(2) 0.007(3)
C15 0.037(3) 0.051(3) 0.044(3) 0.003(2) -0.004(2) -0.006(2)
C16 0.031(2) 0.044(3) 0.038(2) -0.006(2) 0.0015(19) 0.004(2)
C18 0.033(2) 0.042(3) 0.036(2) -0.001(2) 0.0005(19) 0.001(2)

loop_
_atom_type_symbol
_atom_type_description
_atom_type_scat_dispersion_real
_atom_type_scat_dispersion_imag
_atom_type_scat_source
C C 0.0033 0.0016 'International Tables Vol C Tables 4.2.6.8 and 6.1.1.4'
H H 0.0000 0.0000 'International Tables Vol C Tables 4.2.6.8 and 6.1.1.4'
N N 0.0061 0.0033 'International Tables Vol C Tables 4.2.6.8 and 6.1.1.4'
O O 0.0106 0.0060 'International Tables Vol C Tables 4.2.6.8 and 6.1.1.4'
Cl Cl 0.1484 0.1585 'International Tables Vol C Tables 4.2.6.8 and 6.1.1.4'
Mn Mn 0.3368 0.7283 'International Tables Vol C Tables 4.2.6.8 and 6.1.1.4'

loop_
_geom_angle_atom_site_label_1
_geom_angle_atom_site_label_2
_geom_angle_atom_site_label_3
_geom_angle
O2 Mn1 O4 90.08(13)
O2 Mn1 N1 163.69(16)
O4 Mn1 N1 90.47(14)
O2 Mn1 N2 91.52(15)
O4 Mn1 N2 158.81(15)
N1 Mn1 N2 82.21(16)
O2 Mn1 Cl1 100.65(11)
O4 Mn1 Cl1 103.57(11)
N1 Mn1 Cl1 95.07(12)
N2 Mn1 Cl1 96.89(12)
C7 O1 C8 118.0(4)
C5 O2 Mn1 128.6(3)
C15 O3 C19 118.7(4)
C18 O4 Mn1 131.1(3)
C11 N1 C1 120.8(4)
C11 N1 Mn1 127.8(3)
C1 N1 Mn1 111.4(3)
C3 N2 C2 120.0(4)
C3 N2 Mn1 125.2(3)
C2 N2 Mn1 114.7(3)
O3 C19 H19A 109.5
O3 C19 H19B 109.5
H19A C19 H19B 109.5
O3 C19 H19C 109.5
H19A C19 H19C 109.5
H19B C19 H19C 109.5
N1 C1 C2 107.7(4)
N1 C1 H1A 110.2
C2 C1 H1A 110.2
N1 C1 H1B 110.2
C2 C1 H1B 110.2
H1A C1 H1B 108.5
N2 C2 C1 107.8(4)
N2 C2 H2A 110.1
C1 C2 H2A 110.1
N2 C2 H2B 110.1
C1 C2 H2B 110.1
H2A C2 H2B 108.5
N2 C3 C4 126.1(4)
N2 C3 H3 116.9
C4 C3 H3 116.9
C10 C4 C3 120.0(4)
C10 C4 C5 117.3(5)
C3 C4 C5 122.6(4)
O2 C5 C6 117.0(4)
O2 C5 C4 122.8(4)
C6 C5 C4 120.2(4)
C7 C6 C5 120.0(5)
C7 C6 H6 120.0
C5 C6 H6 120.0
O1 C7 C6 123.5(5)
O1 C7 C9 115.9(4)
C6 C7 C9 120.5(5)
O1 C8 H8A 109.5
O1 C8 H8B 109.5
H8A C8 H8B 109.5
O1 C8 H8C 109.5
H8A C8 H8C 109.5
H8B C8 H8C 109.5
C10 C9 C7 119.2(5)
C10 C9 H9 120.4
C7 C9 H9 120.4
C9 C10 C4 122.8(5)
C9 C10 H10 118.6
C4 C10 H10 118.6
N1 C11 C12 125.1(4)
N1 C11 H11 117.4
C12 C11 H11 117.4
C18 C12 C13 118.7(4)
C18 C12 C11 122.7(4)
C13 C12 C11 118.6(4)
C14 C13 C12 121.0(5)
C14 C13 H13 119.5
C12 C13 H13 119.5
C13 C14 C15 119.8(4)
C13 C14 H14 120.1
C15 C14 H14 120.1
O3 C15 C16 124.0(4)
O3 C15 C14 115.3(4)
C16 C15 C14 120.8(4)
C15 C16 C18 120.2(4)
C15 C16 H16 119.9
C18 C16 H16 119.9
O4 C18 C16 117.9(4)
O4 C18 C12 122.5(4)
C16 C18 C12 119.5(4)

loop_
_geom_bond_atom_site_label_1
_geom_bond_atom_site_label_2
_geom_bond_distance
Mn1 O2 1.857(3)
Mn1 O4 1.859(3)
Mn1 N1 1.939(4)
Mn1 N2 1.951(4)
Mn1 Cl1 2.3841(16)
O1 C7 1.347(6)
O1 C8 1.414(6)
O2 C5 1.310(5)
O3 C15 1.337(5)
O3 C19 1.411(6)
O4 C18 1.313(5)
N1 C11 1.277(5)
N1 C1 1.461(5)
N2 C3 1.273(6)
N2 C2 1.470(6)
C19 H19A 0.9600
C19 H19B 0.9600
C19 H19C 0.9600
C1 C2 1.483(7)
C1 H1A 0.9700
C1 H1B 0.9700
C2 H2A 0.9700
C2 H2B 0.9700
C3 C4 1.406(6)
C3 H3 0.9300
C4 C10 1.396(6)
C4 C5 1.406(6)
C5 C6 1.378(6)
C6 C7 1.370(6)
C6 H6 0.9300
C7 C9 1.393(7)
C8 H8A 0.9600
C8 H8B 0.9600
C8 H8C 0.9600
C9 C10 1.336(7)
C9 H9 0.9300
C10 H10 0.9300
C11 C12 1.407(6)
C11 H11 0.9300
C12 C18 1.398(6)
C12 C13 1.404(6)
C13 C14 1.342(7)
C13 H13 0.9300
C14 C15 1.382(7)
C14 H14 0.9300
C15 C16 1.369(6)
C16 C18 1.374(6)
C16 H16 0.9300
